data_7131193
loop_
_publ_author_name
'Xiao, Yonghong'
'Zhu, Can-Ming'
'Liang, Rong-Bin'
'Huang, Yong-Liang'
'Hai, Chun-Hua'
'Chen, Jian-Rui'
'Li, Mian'
'Zhong, Jian-Ji'
'Huang, Xiao-Chun'

_publ_section_title
;
 Building a cobaloxime-based metal-organic framework for photocatalytic
 aerobic oxidation of arylboronic acids to phenols.
;
_journal_issue 16
_journal_name_full 'Chemical communications (Cambridge, England)'
_journal_page_first 2239
_journal_page_last 2242
_journal_paper_doi 10.1039/d2cc06945h
_journal_volume 59
_journal_year 2023
_chemical_formula_moiety '0.333(C240 H204 Cl6 Co6 N24 O158 Zr24)'
_chemical_formula_sum 'C80 H68 Cl2 Co2 N8 O52.67 Zr8'
_chemical_formula_weight 2902.61
_chemical_name_systematic Zr-TCPCo
_space_group_crystal_system cubic
_space_group_IT_number 221
_space_group_name_Hall '-P 4 2 3'
_space_group_name_H-M_alt 'P m -3 m'
_atom_sites_solution_hydrogens mixed
_audit_creation_date 2022-11-29
_audit_creation_method
;
Olex2 1.5-alpha
(compiled 2022.11.02 svn.ra8b101fa for OlexSys, GUI svn.r6635)
;
_audit_update_record
;
2022-11-29 deposited with the CCDC.	2023-01-18 downloaded from the CCDC.
;
_cell_angle_alpha 90
_cell_angle_beta 90
_cell_angle_gamma 90
_cell_formula_units_Z 6
_cell_length_a 35.2672(2)
_cell_length_b 35.2672(2)
_cell_length_c 35.2672(2)
_cell_measurement_reflns_used 14705
_cell_measurement_temperature 200.00(10)
_cell_measurement_theta_max 72.5850
_cell_measurement_theta_min 2.7950
_cell_volume 43864.5(4)
_computing_cell_refinement 'CrysAlisPro 1.171.39.28b (Rigaku OD, 2015)'
_computing_data_collection 'CrysAlisPro 1.171.39.28b (Rigaku OD, 2015)'
_computing_data_reduction 'CrysAlisPro 1.171.39.28b (Rigaku OD, 2015)'
_computing_molecular_graphics 'Olex2 1.5-alpha (Dolomanov et al., 2009)'
_computing_publication_material 'Olex2 1.5-alpha (Dolomanov et al., 2009)'
_computing_structure_refinement 'XL  (Sheldrick, 2008)'
_computing_structure_solution 'SHELXT 2014/5 (Sheldrick, 2014)'
_diffrn_ambient_environment N~2~
_diffrn_ambient_temperature 200.00(10)
_diffrn_detector 'CCD plate'
_diffrn_measured_fraction_theta_full 0.990
_diffrn_measured_fraction_theta_max 0.976
_diffrn_measurement_details
;
List of Runs (angles in degrees, time in seconds):

  # Type    Start    End  Width  t~exp~   \w     \q     \k     \f   Frames
#--------------------------------------------------------------------------
  1  \w    -29.00  19.00   0.50    8.00    --    0.00  77.00-180.00   96
  2  \w     87.00 170.00   0.50   32.00    --   94.20  77.00  90.00  166
  3  \w    127.00 152.00   0.50   32.00    --   94.20  77.00 150.00   50
;
_diffrn_measurement_device 'four-circle diffractometer'
_diffrn_measurement_device_type 'XtaLAB AFC12 (RINC): Kappa single'
_diffrn_measurement_method '\w scans'
_diffrn_orient_matrix_type 'CrysAlisPro convention (1999,Acta A55,543-557)'
_diffrn_orient_matrix_UB_11 0.0096278000
_diffrn_orient_matrix_UB_12 -0.0322818000
_diffrn_orient_matrix_UB_13 -0.0277662000
_diffrn_orient_matrix_UB_21 0.0287563000
_diffrn_orient_matrix_UB_22 0.0259727000
_diffrn_orient_matrix_UB_23 -0.0201236000
_diffrn_orient_matrix_UB_31 0.0314003000
_diffrn_orient_matrix_UB_32 -0.0138945000
_diffrn_orient_matrix_UB_33 0.0270577000
_diffrn_radiation_monochromator graphite
_diffrn_radiation_probe x-ray
_diffrn_radiation_type 'Cu K\a'
_diffrn_radiation_wavelength 1.54184
_diffrn_reflns_av_R_equivalents 0.0358
_diffrn_reflns_av_unetI/netI 0.0274
_diffrn_reflns_Laue_measured_fraction_full 0.990
_diffrn_reflns_Laue_measured_fraction_max 0.976
_diffrn_reflns_limit_h_max 26
_diffrn_reflns_limit_h_min -42
_diffrn_reflns_limit_k_max 20
_diffrn_reflns_limit_k_min -43
_diffrn_reflns_limit_l_max 22
_diffrn_reflns_limit_l_min -35
_diffrn_reflns_number 50465
_diffrn_reflns_point_group_measured_fraction_full 0.990
_diffrn_reflns_point_group_measured_fraction_max 0.976
_diffrn_reflns_theta_full 67.684
_diffrn_reflns_theta_max 73.552
_diffrn_reflns_theta_min 2.802
_diffrn_source 'fine-focus sealed X-ray tube'
_diffrn_source_type 'Enhance (Cu) X-ray Source'
_exptl_absorpt_coefficient_mu 3.588
_exptl_absorpt_correction_T_max 1.00000
_exptl_absorpt_correction_T_min 0.92283
_exptl_absorpt_correction_type multi-scan
_exptl_absorpt_process_details
;
CrysAlisPro 1.171.39.28b (Rigaku Oxford Diffraction, 2015)
Empirical absorption correction using spherical harmonics,
 implemented in SCALE3 ABSPACK scaling algorithm.
;
_exptl_crystal_colour 'clear light gold'
_exptl_crystal_density_diffrn 0.659
_exptl_crystal_description sphere
_exptl_crystal_F_000 8600
_exptl_crystal_recrystallization_method Solvothermal
_exptl_crystal_size_max 0.2
_exptl_crystal_size_mid 0.02
_exptl_crystal_size_min 0.01
_exptl_crystal_size_rad 0.180
_refine_diff_density_max 1.368
_refine_diff_density_min -0.930
_refine_diff_density_rms 0.084
_refine_ls_extinction_method none
_refine_ls_goodness_of_fit_ref 1.085
_refine_ls_hydrogen_treatment constr
_refine_ls_matrix_type full
_refine_ls_number_parameters 310
_refine_ls_number_reflns 8113
_refine_ls_number_restraints 368
_refine_ls_restrained_S_all 1.165
_refine_ls_R_factor_all 0.0770
_refine_ls_R_factor_gt 0.0692
_refine_ls_shift/su_max 0.001
_refine_ls_shift/su_mean 0.000
_refine_ls_structure_factor_coef Fsqd
_refine_ls_weighting_details 'w=1/[\s^2^(Fo^2^)+(0.1577P)^2^+13.5551P] where P=(Fo^2^+2Fc^2^)/3'
_refine_ls_weighting_scheme calc
_refine_ls_wR_factor_gt 0.2155
_refine_ls_wR_factor_ref 0.2250
_reflns_Friedel_coverage 0.000
_reflns_number_gt 6692
_reflns_number_total 8113
_reflns_threshold_expression 'I > 2\s(I)'
_cod_data_source_file d2cc06945h2.cif
_cod_data_source_block Zr-TCPCo
_cod_depositor_comments 'Adding full bibliography for 7131193--7131194.cif.'
_cod_original_cell_volume 43864.5(7)
_cod_database_code 7131193
_shelx_shelxl_version_number 2018/3
_chemical_oxdiff_formula 'C H O N Zr Cl Co'
_chemical_oxdiff_usercomment Zr-TCPCo
_shelx_space_group_comment
;
The symmetry employed for this shelxl refinement is uniquely defined
by the following loop, which should always be used as a source of
symmetry information in preference to the above space-group names.
They are only intended as comments.
;
_shelx_estimated_absorpt_t_max 0.965
_shelx_estimated_absorpt_t_min 0.534
_olex2_refinement_description
;
1. Fixed Uiso
 At 1.2 times of:
  All C(H) groups
 At 1.5 times of:
  All C(H,H,H) groups, All O(H) groups, All O(H,H) groups
2. Restrained distances
 O8-C2 = C2-O1
 1.22 with sigma of 0.02
 O7-C4 = C4-O2
 1.22 with sigma of 0.02
 C3-C4 = C2-C1
 1.52 with sigma of 0.02
 O7-O2
 2.113 with sigma of 0.04
 O8-O1
 2.113 with sigma of 0.04
 Co1B-Cl1B \\sim Co1A-Cl1A
 with sigma of 0.02
 Co1A-O10A \\sim Co1B-O10B
 with sigma of 0.02
 O1-C1 \\sim C1-O8
 with sigma of 0.01
 O7-C3 \\sim C3-O2
 with sigma of 0.01
3. Restrained planarity
 O1, C1, C2, Zr2_$1
 with sigma of 0.1
 O2, C4, C3, Zr1_$1
 with sigma of 0.1
 O2, C4, C3, O7
 with sigma of 0.01
 O1, C1, C2, O8
 with sigma of 0.01
4. Rigid bond restraints
 Co1B, N1B, O9B, O10B, C1A, Cl1B
 with sigma for 1-2 distances of 0.001 and sigma for 1-3 distances of 0.001
 Co1A, N1A, O9A, O10A, C11A, Cl1A
 with sigma for 1-2 distances of 0.001 and sigma for 1-3 distances of 0.001
 O1, C1, C2
 with sigma for 1-2 distances of 0.001 and sigma for 1-3 distances of 0.001
 O2, C4, C3
 with sigma for 1-2 distances of 0.001 and sigma for 1-3 distances of 0.001
 O1, C1, C2, O8, Zr2
 with sigma for 1-2 distances of 0.005 and sigma for 1-3 distances of 0.01
 O2, C4, C3, O7, Zr1
 with sigma for 1-2 distances of 0.005 and sigma for 1-3 distances of 0.01
 Co1A, Co1B
 with sigma for 1-2 distances of 0.005 and sigma for 1-3 distances of 0.01
5. Uiso/Uaniso restraints and constraints
Co1B \\sim N1B \\sim O9B \\sim O10B \\sim C1A \\sim Cl1B: within 2A with sigma
of 0.001 and sigma for terminal atoms of 0.002 within 2A
Co1A \\sim N1A \\sim O9A \\sim O10A \\sim C11A \\sim Cl1A: within 2A with sigma
of 0.001 and sigma for terminal atoms of 0.002 within 2A
O1 \\sim C1 \\sim C2: within 2A with sigma of 0.001 and sigma for terminal
atoms of 0.002 within 2A
O2 \\sim C4 \\sim C3: within 2A with sigma of 0.001 and sigma for terminal
atoms of 0.002 within 2A
O2 \\sim C4 \\sim C3 \\sim O7 \\sim Zr1: within 2A with sigma of 0.01 and sigma
for terminal atoms of 0.02 within 2A
O1 \\sim C1 \\sim C2 \\sim O8 \\sim Zr2: within 2A with sigma of 0.01 and sigma
for terminal atoms of 0.02 within 2A
Co1A \\sim Co1B: within 2A with sigma of 0.01 and sigma for terminal atoms of
0.02 within 2A
Uanis(Co1B) \\sim Ueq, Uanis(N1B) \\sim Ueq, Uanis(O9B) \\sim Ueq, Uanis(O10B)
\\sim Ueq, Uanis(C1A) \\sim Ueq, Uanis(Cl1B) \\sim Ueq: with sigma of 0.001 and
sigma for terminal atoms of 0.002
Uanis(Co1A) \\sim Ueq, Uanis(N1A) \\sim Ueq, Uanis(O9A) \\sim Ueq, Uanis(O10A)
\\sim Ueq, Uanis(C11A) \\sim Ueq, Uanis(Cl1A) \\sim Ueq: with sigma of 0.001
and sigma for terminal atoms of 0.002
Uanis(O1) \\sim Ueq, Uanis(C1) \\sim Ueq, Uanis(C2) \\sim Ueq: with sigma of
0.001 and sigma for terminal atoms of 0.002
Uanis(O2) \\sim Ueq, Uanis(C4) \\sim Ueq, Uanis(C3) \\sim Ueq: with sigma of
0.001 and sigma for terminal atoms of 0.002
Uanis(O8A) \\sim Ueq, Uanis(O7A) \\sim Ueq: with sigma of 0.001 and sigma for
terminal atoms of 0.002
6. Rigid body (RIGU) restrains
 C11, C10, C7, C8, C6, C9
 with sigma for 1-2 distances of 0.001 and sigma for 1-3 distances of 0.001
 C8A, C7A, C6, C12, C10A, C9
 with sigma for 1-2 distances of 0.001 and sigma for 1-3 distances of 0.001
 O2, C4, C3, O7, Zr1
 with sigma for 1-2 distances of 0.0005 and sigma for 1-3 distances of 0.0005
 O1, C1, C2, O8, Zr2
 with sigma for 1-2 distances of 0.0005 and sigma for 1-3 distances of 0.0005
7. Others
 Fixed Sof: Co1A(0.125) O8A(0.25) O7A(0.25) N1A(0.5) O2(0.5) O9A(0.5) H9A(0.5)
 O10A(0.125) H10A(0.125) H10B(0.125) O1(0.5) C11A(0.5) C11(0.4) H11(0.4)
 C10(0.4) H10(0.4) C7(0.4) H7(0.4) C8(0.4) H8(0.4) C4(0.5) C1(0.5) H1A(0.5)
 H1B(0.5) H1C(0.5) C3(0.5) H3A(0.5) H3B(0.5) H3C(0.5) C2(0.5) O8B(0.25)
 O7B(0.25) Cl1A(0.0625) Co1B(0.125) N1B(0.5) O9B(0.5) H9B(0.5) O10B(0.125)
 H10C(0.125) H10D(0.125) C1A(0.5) Cl1B(0.0625) C8A(0.6) H8A(0.6) C7A(0.6)
 H7A(0.6) C12(0.6) H12(0.6) C10A(0.6) H10E(0.6) O7(0.5) O8(0.5) Cl2(0.125)
8.a Riding coordinates:
 O10A(H10A,H10B), O10B(H10C,H10D)
8.b Aromatic/amide H refined with riding coordinates:
 C11(H11), C10(H10), C7(H7), C8(H8), C8A(H8A), C7A(H7A), C12(H12), C10A(H10E)
8.c Fitted hexagon refined as free rotating group:
 C8A(C7A,C6,C12,C10A,C9)
8.d Tetrahedral OH refined with riding coordinates:
 O9A(H9A), O9B(H9B)
8.e Idealised Me refined as rotating group:
 C1(H1A,H1B,H1C), C3(H3A,H3B,H3C)
;
_smtbx_masks_void_probe_radius 1.2
_smtbx_masks_void_truncation_radius 1.2
_olex2_submission_special_instructions 'No special instructions were received'
_oxdiff_exptl_absorpt_empirical_details
;
Empirical correction (ABSPACK) includes:
- Absorption correction using spherical harmonics
- Frame scaling
;
_oxdiff_exptl_absorpt_empirical_full_max 1.133
_oxdiff_exptl_absorpt_empirical_full_min 0.921

loop_
_space_group_symop_operation_xyz
'x, y, z'
'-x, -y, z'
'-x, y, -z'
'x, -y, -z'
'z, x, y'
'z, -x, -y'
'-z, -x, y'
'-z, x, -y'
'y, z, x'
'-y, z, -x'
'y, -z, -x'
'-y, -z, x'
'y, x, -z'
'-y, -x, -z'
'y, -x, z'
'-y, x, z'
'x, z, -y'
'-x, z, y'
'-x, -z, -y'
'x, -z, y'
'z, y, -x'
'z, -y, x'
'-z, y, x'
'-z, -y, -x'
'-x, -y, -z'
'x, y, -z'
'x, -y, z'
'-x, y, z'
'-z, -x, -y'
'-z, x, y'
'z, x, -y'
'z, -x, y'
'-y, -z, -x'
'y, -z, x'
'-y, z, x'
'y, z, -x'
'-y, -x, z'
'y, x, z'
'-y, x, -z'
'y, -x, -z'
'-x, -z, y'
'x, -z, -y'
'x, z, y'
'-x, z, -y'
'-z, -y, x'
'-z, y, -x'
'z, -y, -x'
'z, y, x'

loop_
_atom_site_label
_atom_site_type_symbol
_atom_site_fract_x
_atom_site_fract_y
_atom_site_fract_z
_atom_site_U_iso_or_equiv
_atom_site_adp_type
_atom_site_occupancy
_atom_site_site_symmetry_order
_atom_site_calc_flag
_atom_site_refinement_flags_posn
_atom_site_refinement_flags_adp
_atom_site_refinement_flags_occupancy
_atom_site_disorder_assembly
_atom_site_disorder_group
Zr1 Zr 0.34352(2) 0.65648(2) 0.72689(2) 0.0561(5) Uani 1 2 d S TU P . .
Zr2 Zr 0.24996(2) 0.67956(2) 0.75004(2) 0.0621(5) Uani 1 2 d S TU P . .
Co1A Co 0.000000 0.500000 0.68757(8) 0.0414(7) Uani 0.5 4 d DS TU P . 1
O3 O 0.33173(15) 0.66827(15) 0.66827(15) 0.065(2) Uani 1 6 d S T P . .
O4 O 0.26076(14) 0.73924(14) 0.73924(14) 0.0652(18) Uani 1 6 d S T P . .
O6 O 0.22533(8) 0.61909(9) 0.67269(10) 0.0725(9) Uani 1 1 d . . . . .
O5 O 0.21183(8) 0.63267(9) 0.73393(10) 0.0760(10) Uani 1 1 d . . . . .
O8A O 0.28685(15) 0.6330(2) 0.71315(15) 0.0464(12) Uani 0.5 2 d S TU P . 1
O7A O 0.30901(14) 0.69099(14) 0.7504(2) 0.0444(12) Uani 0.5 2 d S TU P . 1
N1A N 0.04080(16) 0.53416(15) 0.68611(18) 0.0440(7) Uani 0.5 1 d . U P . 1
O2 O 0.2987(4) 0.5989(4) 0.6563(4) 0.131(3) Uani 0.5 1 d D U P . -1
C5 C 0.20597(11) 0.61588(12) 0.70257(15) 0.0670(12) Uani 1 1 d . . . . .
O9A O 0.03508(13) 0.57240(13) 0.70542(16) 0.0487(9) Uani 0.5 1 d . U P . 1
H9A H 0.025482 0.569157 0.726346 0.073 Uiso 0.5 1 calc R U P . 1
O10A O 0.000000 0.500000 0.7493(3) 0.0506(13) Uani 0.5 4 d DS TU P . 1
H10A H 0.019060 0.500000 0.764028 0.076 Uiso 0.25 2 d R U P . 1
H10B H -0.019060 0.500000 0.764028 0.076 Uiso 0.25 2 d R U P . 1
O1 O 0.1900(4) 0.7513(4) 0.7077(4) 0.132(2) Uani 0.5 1 d D U P . -2
C11A C 0.0738(2) 0.52090(19) 0.7032(2) 0.0431(8) Uani 0.5 1 d . U P . 1
C11 C 0.1560(4) 0.5813(4) 0.6658(5) 0.075(3) Uani 0.4 1 d . . P . 1
H11 H 0.166914 0.590338 0.643535 0.090 Uiso 0.4 1 calc R U P . 1
C10 C 0.1234(4) 0.5593(4) 0.6642(5) 0.083(3) Uani 0.4 1 d . . P . 1
H10 H 0.111444 0.554761 0.641114 0.099 Uiso 0.4 1 calc R U P . 1
C7 C 0.1579(4) 0.5748(5) 0.7330(5) 0.091(5) Uani 0.4 1 d . . P . 1
H7 H 0.168690 0.579830 0.756511 0.109 Uiso 0.4 1 calc R U P . 1
C8 C 0.1255(4) 0.5508(5) 0.7300(6) 0.101(5) Uani 0.4 1 d . . P . 1
H8 H 0.115904 0.539696 0.751899 0.122 Uiso 0.4 1 calc R U P . 1
C4 C 0.3292(4) 0.5863(3) 0.6782(3) 0.130(2) Uani 0.5 1 d D U P . -1
C1 C 0.1356(3) 0.7359(4) 0.7475(4) 0.132(2) Uani 0.5 1 d D U P . -2
H1A H 0.132481 0.762059 0.754444 0.197 Uiso 0.5 1 calc R U P . -2
H1B H 0.128521 0.720067 0.768474 0.197 Uiso 0.5 1 calc R U P . -2
H1C H 0.119845 0.730249 0.726083 0.197 Uiso 0.5 1 calc R U P . -2
C3 C 0.3384(4) 0.5448(3) 0.6682(5) 0.131(2) Uani 0.5 1 d D U P . -1
H3A H 0.353494 0.544094 0.645520 0.196 Uiso 0.5 1 calc R U P . -1
H3B H 0.315249 0.531109 0.664084 0.196 Uiso 0.5 1 calc R U P . -1
H3C H 0.352226 0.533399 0.688647 0.196 Uiso 0.5 1 calc R U P . -1
C2 C 0.1785(3) 0.7283(3) 0.7369(3) 0.131(2) Uani 0.5 1 d D U P . -2
O8B O 0.28376(18) 0.6554(3) 0.71624(18) 0.063(2) Uani 0.5 2 d S T P . 2
O7B O 0.3052(2) 0.6948(2) 0.7722(3) 0.072(2) Uani 0.5 2 d S T P . 2
Cl1A Cl 0.000000 0.500000 0.6238(3) 0.0552(12) Uani 0.25 4 d DS TU P . 1
Co1B Co 0.000000 0.500000 0.70306(8) 0.0404(7) Uani 0.5 4 d DS TU P . 2
N1B N 0.04046(15) 0.53491(15) 0.70435(18) 0.0431(7) Uani 0.5 1 d . U P . 2
O9B O 0.03536(13) 0.57097(13) 0.68354(16) 0.0487(8) Uani 0.5 1 d . U P . 2
H9B H 0.032934 0.566547 0.660842 0.073 Uiso 0.5 1 calc R U P . 2
O10B O 0.000000 0.4865(4) 0.7623(3) 0.0463(12) Uani 0.25 2 d DS TU P . 2
H10C H 0.007780 0.499998 0.779191 0.069 Uiso 0.25 2 d R U P . 2
H10D H -0.012850 0.468218 0.772970 0.069 Uiso 0.125 1 d R U P . 2
C1A C 0.07421(19) 0.52020(19) 0.6876(2) 0.0426(8) Uani 0.5 1 d . U P . 2
Cl1B Cl 0.000000 0.500000 0.6397(3) 0.0547(12) Uani 0.25 4 d DS TU P . 2
C8A C 0.11588(13) 0.56524(16) 0.73016(13) 0.093(3) Uani 0.6 1 d G . P . 2
H8A H 0.099230 0.564103 0.750580 0.112 Uiso 0.6 1 calc R U P . 2
C7A C 0.14784(14) 0.58823(16) 0.73206(12) 0.091(3) Uani 0.6 1 d G . P . 2
H7A H 0.152576 0.602465 0.753748 0.109 Uiso 0.6 1 calc R U P . 2
C6 C 0.17273(8) 0.58993(10) 0.70155(13) 0.0713(11) Uani 1 1 d G . . . .
C12 C 0.16566(12) 0.56865(16) 0.66914(12) 0.085(3) Uani 0.6 1 d G . P . 2
H12 H 0.182315 0.569785 0.648725 0.101 Uiso 0.6 1 calc R U P . 2
C10A C 0.13370(13) 0.54566(15) 0.66724(13) 0.092(3) Uani 0.6 1 d G . P . 2
H10E H 0.128970 0.531422 0.645556 0.111 Uiso 0.6 1 calc R U P . 2
C9 C 0.10881(8) 0.54396(9) 0.69775(14) 0.0762(12) Uani 1 1 d G . . . .
O7 O 0.3544(3) 0.5983(2) 0.7061(3) 0.0956(18) Uani 0.5 1 d D U P . -1
O8 O 0.1927(3) 0.7007(3) 0.7600(4) 0.109(2) Uani 0.5 1 d D U P . -2
Cl2 Cl 0.000000 0.51928(14) 0.6342(3) 0.102(3) Uani 0.25 2 d S T P A 3

loop_
_atom_site_aniso_label
_atom_site_aniso_U_11
_atom_site_aniso_U_22
_atom_site_aniso_U_33
_atom_site_aniso_U_23
_atom_site_aniso_U_13
_atom_site_aniso_U_12
Zr1 0.0573(5) 0.0573(5) 0.0538(5) 0.02587(15) -0.02587(15) -0.02105(19)
Zr2 0.0597(5) 0.0670(6) 0.0597(5) 0.02486(17) -0.0158(2) -0.02486(17)
Co1A 0.0359(8) 0.0406(9) 0.0475(9) 0.000 0.000 0.000
O3 0.065(2) 0.065(2) 0.065(2) 0.034(2) -0.034(2) -0.034(2)
O4 0.0652(18) 0.0652(18) 0.0652(18) 0.018(2) -0.018(2) -0.018(2)
O6 0.0582(16) 0.0680(18) 0.091(2) 0.0196(15) -0.0163(15) -0.0337(14)
O5 0.0630(17) 0.0729(19) 0.092(2) 0.0264(17) -0.0138(15) -0.0322(15)
O8A 0.0467(12) 0.0458(16) 0.0467(12) 0.0009(7) -0.0014(10) -0.0009(7)
O7A 0.0446(12) 0.0446(12) 0.0439(15) 0.0003(7) -0.0003(7) -0.0008(10)
N1A 0.0402(9) 0.0426(9) 0.0493(9) 0.0006(6) 0.0004(5) -0.0005(5)
O2 0.131(3) 0.130(3) 0.131(3) 0.0010(14) -0.0027(13) -0.0014(13)
C5 0.050(2) 0.055(2) 0.095(3) 0.020(2) -0.017(2) -0.0163(18)
O9A 0.0463(14) 0.0427(11) 0.0571(14) -0.0022(11) -0.0001(12) -0.0014(8)
O10A 0.050(2) 0.055(2) 0.0473(10) 0.000 0.000 0.000
O1 0.131(3) 0.132(3) 0.132(3) 0.0024(12) -0.0001(13) 0.0006(14)
C11A 0.0397(9) 0.0432(10) 0.0465(11) 0.0003(7) 0.0000(7) -0.0019(7)
C11 0.048(5) 0.060(7) 0.117(4) 0.009(4) -0.011(3) -0.013(5)
C10 0.053(5) 0.062(7) 0.134(4) -0.007(4) -0.012(3) -0.017(5)
C7 0.057(6) 0.094(10) 0.120(4) 0.023(5) -0.014(3) -0.029(7)
C8 0.059(6) 0.103(11) 0.142(4) 0.027(5) -0.009(4) -0.035(7)
C4 0.131(3) 0.129(2) 0.132(3) 0.0002(9) -0.0013(9) 0.0002(9)
C1 0.129(3) 0.132(3) 0.133(3) 0.0041(14) -0.0004(13) 0.0038(13)
C3 0.132(3) 0.128(3) 0.132(3) -0.0031(13) -0.0045(14) -0.0021(12)
C2 0.130(2) 0.132(3) 0.132(3) 0.0016(9) 0.0004(9) 0.0010(9)
O8B 0.052(3) 0.084(6) 0.052(3) 0.014(3) -0.023(3) -0.014(3)
O7B 0.073(4) 0.073(4) 0.071(6) -0.003(3) 0.003(3) -0.024(4)
Cl1A 0.059(2) 0.059(2) 0.0473(10) 0.000 0.000 0.000
Co1B 0.0352(8) 0.0395(8) 0.0465(8) 0.000 0.000 0.000
N1B 0.0396(9) 0.0419(9) 0.0479(9) 0.0008(5) 0.0011(6) -0.0007(5)
O9B 0.0454(14) 0.0431(11) 0.0576(14) 0.0042(10) -0.0001(12) -0.0017(8)
O10B 0.0461(16) 0.0461(15) 0.0467(11) 0.0027(10) 0.000 0.000
C1A 0.0393(9) 0.0428(10) 0.0456(11) 0.0006(7) 0.0009(7) -0.0019(6)
Cl1B 0.059(2) 0.059(2) 0.0460(10) 0.000 0.000 0.000
C8A 0.048(4) 0.080(6) 0.152(4) -0.008(4) 0.007(3) -0.018(4)
C7A 0.055(4) 0.090(7) 0.126(4) -0.001(4) -0.001(3) -0.027(5)
C6 0.0423(18) 0.053(2) 0.119(3) 0.0125(18) -0.0111(16) -0.0128(15)
C12 0.045(4) 0.075(6) 0.134(4) -0.009(4) -0.001(3) -0.020(4)
C10A 0.047(4) 0.072(6) 0.157(5) -0.022(4) 0.007(3) -0.021(4)
C9 0.0298(15) 0.048(2) 0.150(3) 0.0046(19) -0.0052(16) -0.0007(14)
O7 0.117(4) 0.059(2) 0.111(3) 0.040(2) 0.010(3) -0.007(3)
O8 0.083(3) 0.115(4) 0.128(5) -0.005(3) -0.008(3) -0.029(3)
Cl2 0.083(4) 0.026(3) 0.195(9) 0.012(4) 0.000 0.000

loop_
_atom_type_symbol
_atom_type_description
_atom_type_scat_dispersion_real
_atom_type_scat_dispersion_imag
_atom_type_scat_source
C C 0.0181 0.0091 'International Tables Vol C Tables 4.2.6.8 and 6.1.1.4'
H H 0.0000 0.0000 'International Tables Vol C Tables 4.2.6.8 and 6.1.1.4'
Cl Cl 0.3639 0.7018 'International Tables Vol C Tables 4.2.6.8 and 6.1.1.4'
Co Co -2.3653 3.6143 'International Tables Vol C Tables 4.2.6.8 and 6.1.1.4'
N N 0.0311 0.0180 'International Tables Vol C Tables 4.2.6.8 and 6.1.1.4'
O O 0.0492 0.0322 'International Tables Vol C Tables 4.2.6.8 and 6.1.1.4'
Zr Zr -0.1862 2.2449 'International Tables Vol C Tables 4.2.6.8 and 6.1.1.4'

loop_
_geom_angle_atom_site_label_1
_geom_angle_atom_site_label_2
_geom_angle_atom_site_label_3
_geom_angle
_geom_angle_site_symmetry_1
_geom_angle_site_symmetry_3
_geom_angle_publ_flag
Zr2 Zr1 Zr2 60.375(18) 10_656 . ?
O3 Zr1 Zr2 89.8(2) . 10_656 ?
O3 Zr1 Zr2 89.8(2) . . ?
O3 Zr1 O6 142.86(8) . 10_656 ?
O3 Zr1 O6 142.86(8) . 46_656 ?
O3 Zr1 O8A 71.79(17) . . ?
O3 Zr1 O8A 71.79(17) . 10_656 ?
O3 Zr1 O7B 114.0(3) . . ?
O3 Zr1 O7 84.0(3) . . ?
O6 Zr1 Zr2 73.57(9) 46_656 . ?
O6 Zr1 Zr2 108.91(9) 46_656 10_656 ?
O6 Zr1 Zr2 108.91(9) 10_656 . ?
O6 Zr1 Zr2 73.57(9) 10_656 10_656 ?
O6 Zr1 O6 74.24(15) 10_656 46_656 ?
O6 Zr1 O8A 143.07(18) 10_656 . ?
O6 Zr1 O8A 143.07(18) 46_656 10_656 ?
O6 Zr1 O8A 73.23(17) 46_656 . ?
O6 Zr1 O8A 73.22(17) 10_656 10_656 ?
O6 Zr1 O7B 72.2(2) 46_656 . ?
O6 Zr1 O7B 72.2(2) 10_656 . ?
O8A Zr1 Zr2 44.5(2) . . ?
O8A Zr1 Zr2 44.5(2) 10_656 10_656 ?
O8A Zr1 Zr2 101.1(2) . 10_656 ?
O8A Zr1 Zr2 101.1(2) 10_656 . ?
O8A Zr1 O8A 128.7(3) . 10_656 ?
O7A Zr1 Zr2 31.67(6) . . ?
O7A Zr1 Zr2 31.67(6) . 10_656 ?
O7A Zr1 O3 99.8(3) . . ?
O7A Zr1 O6 83.4(2) . 46_656 ?
O7A Zr1 O6 83.4(2) . 10_656 ?
O7A Zr1 O8A 76.0(2) . 10_656 ?
O7A Zr1 O8A 76.0(2) . . ?
O7A Zr1 O8B 57.3(3) . 10_656 ?
O7A Zr1 O7 147.7(3) . . ?
O8B Zr1 Zr2 80.1(3) 10_656 . ?
O8B Zr1 Zr2 27.8(2) . . ?
O8B Zr1 Zr2 80.1(3) . 10_656 ?
O8B Zr1 Zr2 27.8(2) 10_656 10_656 ?
O8B Zr1 O3 69.1(3) . . ?
O8B Zr1 O3 69.1(3) 10_656 . ?
O8B Zr1 O8A 110.1(4) . 10_656 ?
O8B Zr1 O8A 21.2(2) 10_656 10_656 ?
O8B Zr1 O8B 90.2(5) 10_656 . ?
O8B Zr1 O7B 65.6(3) 10_656 . ?
O8B Zr1 O7B 65.6(3) . . ?
O7B Zr1 Zr2 37.97(13) . . ?
O7B Zr1 Zr2 37.97(13) . 10_656 ?
O7 Zr1 Zr2 173.4(3) . 10_656 ?
O7 Zr1 Zr2 117.2(3) . . ?
O7 Zr1 O6 75.2(3) . 46_656 ?
O7 Zr1 O6 112.8(3) . 10_656 ?
O7 Zr1 O8A 134.4(3) . 10_656 ?
O7 Zr1 O8A 74.8(3) . . ?
Zr1 Zr2 Zr1 60.312(17) 7_665 . ?
O4 Zr2 Zr1 91.11(18) . 7_665 ?
O4 Zr2 Zr1 91.11(19) . . ?
O4 Zr2 O5 142.00(8) . . ?
O4 Zr2 O5 142.00(8) . 46_656 ?
O4 Zr2 O8A 117.4(3) . . ?
O4 Zr2 O8 81.9(4) . . ?
O5 Zr2 Zr1 74.02(9) . 7_665 ?
O5 Zr2 Zr1 109.92(10) 46_656 7_665 ?
O5 Zr2 Zr1 109.93(10) . . ?
O5 Zr2 Zr1 74.02(10) 46_656 . ?
O5 Zr2 O5 75.63(16) . 46_656 ?
O5 Zr2 O8A 71.74(17) . . ?
O5 Zr2 O8A 71.74(17) 46_656 . ?
O8A Zr2 Zr1 39.07(11) . . ?
O8A Zr2 Zr1 39.07(11) . 7_665 ?
O7A Zr2 Zr1 79.7(2) 7_665 . ?
O7A Zr2 Zr1 79.7(2) . 7_665 ?
O7A Zr2 Zr1 28.23(18) . . ?
O7A Zr2 Zr1 28.22(18) 7_665 7_665 ?
O7A Zr2 O4 69.2(2) . . ?
O7A Zr2 O4 69.2(2) 7_665 . ?
O7A Zr2 O5 83.44(19) 7_665 . ?
O7A Zr2 O5 138.0(2) . . ?
O7A Zr2 O5 83.45(19) . 46_656 ?
O7A Zr2 O5 138.0(2) 7_665 46_656 ?
O7A Zr2 O8A 67.2(2) 7_665 . ?
O7A Zr2 O8A 67.2(2) . . ?
O7A Zr2 O7A 88.6(4) . 7_665 ?
O7A Zr2 O7B 21.3(2) 7_665 7_665 ?
O7A Zr2 O7B 108.2(4) . 7_665 ?
O8B Zr2 Zr1 31.97(9) . . ?
O8B Zr2 Zr1 31.97(9) . 7_665 ?
O8B Zr2 O4 102.4(3) . . ?
O8B Zr2 O5 83.4(2) . . ?
O8B Zr2 O5 83.4(2) . 46_656 ?
O8B Zr2 O7B 76.8(3) . . ?
O8B Zr2 O8 147.1(4) . . ?
O7B Zr2 Zr1 100.9(3) 7_665 . ?
O7B Zr2 Zr1 45.1(3) . . ?
O7B Zr2 Zr1 100.9(3) . 7_665 ?
O7B Zr2 Zr1 45.1(3) 7_665 7_665 ?
O7B Zr2 O4 70.4(2) . . ?
O7B Zr2 O4 70.4(2) 7_665 . ?
O7B Zr2 O5 74.6(2) 7_665 . ?
O7B Zr2 O5 145.8(3) 7_665 46_656 ?
O7B Zr2 O5 74.6(2) . 46_656 ?
O7B Zr2 O5 145.8(2) . . ?
O7B Zr2 O8 74.0(4) 7_665 . ?
O7B Zr2 O8 133.6(5) . . ?
O8 Zr2 Zr1 172.4(3) . . ?
O8 Zr2 Zr1 116.6(4) . 7_665 ?
O8 Zr2 O5 74.5(4) . . ?
O8 Zr2 O5 113.4(3) . 46_656 ?
N1A Co1A N1A 100.1(3) 2_565 27_565 ?
N1A Co1A N1A 100.1(3) 28 . ?
N1A Co1A N1A 79.8(3) 27_565 . ?
N1A Co1A N1A 176.9(4) 28 27_565 ?
N1A Co1A N1A 79.8(3) 2_565 28 ?
N1A Co1A N1A 176.9(4) 2_565 . ?
N1A Co1A O10A 91.6(2) 2_565 . ?
N1A Co1A O10A 91.6(2) 27_565 . ?
N1A Co1A O10A 91.6(2) 28 . ?
N1A Co1A O10A 91.6(2) . . ?
N1A Co1A Cl1A 88.4(2) 2_565 . ?
N1A Co1A Cl1A 88.4(2) . . ?
N1A Co1A Cl1A 88.4(2) 27_565 . ?
N1A Co1A Cl1A 88.4(2) 28 . ?
O10A Co1A Cl1A 180.0 . . ?
Zr1 O3 Zr1 109.6(2) . 10_656 ?
Zr1 O3 Zr1 109.6(2) 7_665 10_656 ?
Zr1 O3 Zr1 109.6(2) 7_665 . ?
Zr2 O4 Zr2 108.0(2) . 7_665 ?
Zr2 O4 Zr2 108.0(2) . 10_656 ?
Zr2 O4 Zr2 108.0(2) 7_665 10_656 ?
C5 O6 Zr1 132.9(3) . 7_665 ?
C5 O5 Zr2 132.2(3) . . ?
Zr1 O8A Zr1 104.8(3) . 7_665 ?
Zr1 O8A Zr2 96.4(2) . . ?
Zr1 O8A Zr2 96.4(2) 7_665 . ?
Zr1 O7A Zr2 120.1(2) . . ?
Zr1 O7A Zr2 120.1(2) . 10_656 ?
Zr2 O7A Zr2 111.9(3) 10_656 . ?
O9A N1A Co1A 117.0(4) . . ?
C11A N1A Co1A 114.4(4) . . ?
C11A N1A O9A 102.4(5) . . ?
O6 C5 O5 126.7(4) . . ?
O6 C5 C6 117.5(4) . . ?
O5 C5 C6 115.8(4) . . ?
N1A O9A H9A 109.5 . . ?
Co1A O10A H10A 127.7 . . ?
Co1A O10A H10B 127.7 . . ?
Co1A O10A H10C 165.41(17) . 2_565 ?
Co1A O10A H10D 124.6(6) . 28 ?
H10A O10A H10B 104.6 . . ?
H10A O10A H10C 66.9 . 2_565 ?
H10A O10A H10D 53.7 . 28 ?
H10B O10A H10C 37.7 . 2_565 ?
H10B O10A H10D 84.0 . 28 ?
N1A C11A C11A 109.6(4) . 27_565 ?
N1A C11A C9 117.0(5) . . ?
C11A C11A C9 123.1(3) 27_565 . ?
C10 C11 H11 120.1 . . ?
C10 C11 C6 119.9(14) . . ?
C6 C11 H11 120.1 . . ?
C11 C10 H10 120.5 . . ?
C11 C10 C9 119.1(14) . . ?
C9 C10 H10 120.5 . . ?
C8 C7 H7 120.3 . . ?
C6 C7 H7 120.3 . . ?
C6 C7 C8 119.3(15) . . ?
C7 C8 H8 118.8 . . ?
C9 C8 C7 122.4(15) . . ?
C9 C8 H8 118.8 . . ?
O2 C4 C3 109.8(9) . . ?
O7 C4 O2 141.8(11) . . ?
O7 C4 C3 108.4(9) . . ?
H1A C1 H1B 109.5 . . ?
H1A C1 H1C 109.5 . . ?
H1B C1 H1C 109.5 . . ?
C2 C1 H1A 109.5 . . ?
C2 C1 H1B 109.5 . . ?
C2 C1 H1C 109.5 . . ?
C4 C3 H3A 109.5 . . ?
C4 C3 H3B 109.5 . . ?
C4 C3 H3C 109.5 . . ?
H3A C3 H3B 109.5 . . ?
H3A C3 H3C 109.5 . . ?
H3B C3 H3C 109.5 . . ?
O1 C2 C1 111.2(9) . . ?
O8 C2 O1 139.4(11) . . ?
O8 C2 C1 109.4(9) . . ?
Zr1 O8B Zr1 110.2(4) . 7_665 ?
Zr2 O8B Zr1 120.2(3) . . ?
Zr2 O8B Zr1 120.2(3) . 7_665 ?
Zr2 O7B Zr1 97.0(3) . . ?
Zr2 O7B Zr1 97.0(3) 10_656 . ?
Zr2 O7B Zr2 108.4(4) 10_656 . ?
N1B Co1B O10B 97.0(3) 28 . ?
N1B Co1B O10B 80.3(3) 27_565 . ?
N1B Co1B O10B 80.3(3) 2_565 . ?
N1B Co1B O10B 97.0(3) . . ?
N1B Co1B Cl1B 91.4(2) 28 . ?
N1B Co1B Cl1B 91.4(2) . . ?
N1B Co1B Cl1B 91.4(2) 27_565 . ?
N1B Co1B Cl1B 91.4(2) 2_565 . ?
O10B Co1B Cl1B 167.2(3) 2_565 . ?
O10B Co1B Cl1B 167.2(3) . . ?
O9B N1B Co1B 117.2(4) . . ?
C1A N1B Co1B 112.6(4) . . ?
C1A N1B O9B 102.0(5) . . ?
N1B O9B H9B 109.5 . . ?
H10A O10B H10B 109.1 2_565 2_565 ?
H10A O10B H10C 48.1 2_565 2_565 ?
H10A O10B H10D 144.5 2_565 28 ?
H10B O10B H10C 83.3 2_565 2_565 ?
H10B O10B H10D 88.3 2_565 28 ?
Co1B O10B H10C 126.1 . . ?
Co1B O10B H10D 125.8 . . ?
O10B O10B Co1B 77.2(3) 2_565 . ?
O10B O10B H10C 54.2 2_565 . ?
O10B O10B H10D 137.6 2_565 . ?
H10C O10B H10D 106.8 . . ?
N1B C1A C9 111.8(5) . . ?
C1A C1A N1B 111.3(3) 27_565 . ?
C1A C1A C9 123.4(3) 27_565 . ?
C7A C8A H8A 120.0 . . ?
C7A C8A C9 120.0 . . ?
C9 C8A H8A 120.0 . . ?
C8A C7A H7A 120.0 . . ?
C6 C7A C8A 120.0 . . ?
C6 C7A H7A 120.0 . . ?
C11 C6 C5 118.6(7) . . ?
C7 C6 C5 122.2(8) . . ?
C7 C6 C11 119.1(9) . . ?
C7A C6 C5 120.4(4) . . ?
C7A C6 C12 120.0 . . ?
C12 C6 C5 119.6(4) . . ?
C6 C12 H12 120.0 . . ?
C10A C12 C6 120.0 . . ?
C10A C12 H12 120.0 . . ?
C12 C10A H10E 120.0 . . ?
C12 C10A C9 120.0 . . ?
C9 C10A H10E 120.0 . . ?
C10 C9 C11A 128.6(7) . . ?
C8 C9 C11A 111.3(8) . . ?
C8 C9 C10 120.0(9) . . ?
C8A C9 C1A 129.4(4) . . ?
C10A C9 C1A 110.3(4) . . ?
C10A C9 C8A 120.0 . . ?
C4 O7 Zr1 113.9(7) . . ?
C2 O8 Zr2 119.4(8) . . ?

loop_
_geom_bond_atom_site_label_1
_geom_bond_atom_site_label_2
_geom_bond_distance
_geom_bond_site_symmetry_2
_geom_bond_publ_flag
Zr1 Zr2 3.4951(7) 10_656 ?
Zr1 Zr2 3.4952(7) . ?
Zr1 O3 2.149(3) . ?
Zr1 O6 2.215(3) 10_656 ?
Zr1 O6 2.215(3) 46_656 ?
Zr1 O8A 2.217(5) . ?
Zr1 O8A 2.217(5) 10_656 ?
Zr1 O7A 1.911(7) . ?
Zr1 O8B 2.141(5) 10_656 ?
Zr1 O8B 2.141(5) . ?
Zr1 O7B 2.492(11) . ?
Zr1 O7 2.212(10) . ?
Zr2 O4 2.173(3) . ?
Zr2 O5 2.206(3) . ?
Zr2 O5 2.206(3) 46_656 ?
Zr2 O8A 2.465(8) . ?
Zr2 O7A 2.121(4) 7_665 ?
Zr2 O7A 2.121(4) . ?
Zr2 O8B 1.888(10) . ?
Zr2 O7B 2.166(6) . ?
Zr2 O7B 2.166(6) 7_665 ?
Zr2 O8 2.181(10) . ?
Co1A N1A 1.877(6) 27_565 ?
Co1A N1A 1.877(6) . ?
Co1A N1A 1.877(6) 28 ?
Co1A N1A 1.877(6) 2_565 ?
Co1A O10A 2.177(11) . ?
Co1A Cl1A 2.251(9) . ?
O6 C5 1.261(6) . ?
O5 C5 1.272(6) . ?
N1A O9A 1.524(7) . ?
N1A C11A 1.392(9) . ?
O2 C4 1.397(14) . ?
C5 C6 1.487(4) . ?
O9A H9A 0.8200 . ?
O10A H10A 0.8497 . ?
O10A H10B 0.8497 . ?
O10A H10C 1.090(12) 2_565 ?
O10A H10D 1.470(10) 28 ?
O1 C2 1.371(14) . ?
C11A C11A 1.474(14) 27_565 ?
C11A C9 1.490(7) . ?
C11 H11 0.9300 . ?
C11 C10 1.388(15) . ?
C11 C6 1.426(16) . ?
C10 H10 0.9300 . ?
C10 C9 1.400(17) . ?
C7 H7 0.9300 . ?
C7 C8 1.426(17) . ?
C7 C6 1.336(18) . ?
C8 H8 0.9300 . ?
C8 C9 1.304(19) . ?
C4 C3 1.539(13) . ?
C4 O7 1.394(13) . ?
C1 H1A 0.9600 . ?
C1 H1B 0.9600 . ?
C1 H1C 0.9600 . ?
C1 C2 1.579(14) . ?
C3 H3A 0.9600 . ?
C3 H3B 0.9600 . ?
C3 H3C 0.9600 . ?
C2 O8 1.364(13) . ?
Co1B N1B 1.885(5) 2_565 ?
Co1B N1B 1.885(5) . ?
Co1B N1B 1.885(5) 28 ?
Co1B N1B 1.885(5) 27_565 ?
Co1B O10B 2.141(12) 2_565 ?
Co1B O10B 2.141(12) . ?
Co1B Cl1B 2.233(9) . ?
N1B O9B 1.479(7) . ?
N1B C1A 1.427(9) . ?
O9B H9B 0.8200 . ?
O10B O10B 0.95(3) 2_565 ?
O10B H10C 0.8109 . ?
O10B H10C 0.811(15) 2_565 ?
O10B H10D 0.8751 . ?
O10B H10D 0.8752 28 ?
C1A C1A 1.425(13) 27_565 ?
C1A C9 1.523(7) . ?
C8A H8A 0.9300 . ?
C8A C7A 1.3900 . ?
C8A C9 1.3900 . ?
C7A H7A 0.9300 . ?
C7A C6 1.3900 . ?
C6 C12 1.3900 . ?
C12 H12 0.9300 . ?
C12 C10A 1.3900 . ?
C10A H10E 0.9300 . ?
C10A C9 1.3900 . ?
Cl2 Cl2 1.360(10) 2_565 ?

loop_
_geom_torsion_atom_site_label_1
_geom_torsion_atom_site_label_2
_geom_torsion_atom_site_label_3
_geom_torsion_atom_site_label_4
_geom_torsion
_geom_torsion_site_symmetry_1
_geom_torsion_site_symmetry_2
_geom_torsion_site_symmetry_3
_geom_torsion_site_symmetry_4
_geom_torsion_publ_flag
Zr1 Zr2 O8B Zr1 143.2(8) 7_665 . . . ?
Zr1 Zr2 O8B Zr1 -143.2(8) . . . 7_665 ?
Zr1 O6 C5 O5 -6.5(7) 7_665 . . . ?
Zr1 O6 C5 C6 173.4(3) 7_665 . . . ?
Zr2 O5 C5 O6 10.6(7) . . . . ?
Zr2 O5 C5 C6 -169.4(3) . . . . ?
Co1A N1A C11A C11A 24.4(5) . . . 27_565 ?
Co1A N1A C11A C9 170.7(4) . . . . ?
O4 Zr2 O8B Zr1 71.6(4) . . . . ?
O4 Zr2 O8B Zr1 -71.6(4) . . . 7_665 ?
O6 C5 C6 C11 -22.8(8) . . . . ?
O6 C5 C6 C7 157.7(10) . . . . ?
O6 C5 C6 C7A -172.9(4) . . . . ?
O6 C5 C6 C12 4.0(5) . . . . ?
O5 Zr2 O8B Zr1 146.5(4) 46_656 . . 7_665 ?
O5 Zr2 O8B Zr1 -70.3(4) 46_656 . . . ?
O5 Zr2 O8B Zr1 70.3(4) . . . 7_665 ?
O5 Zr2 O8B Zr1 -146.5(4) . . . . ?
O5 C5 C6 C11 157.1(7) . . . . ?
O5 C5 C6 C7 -22.3(11) . . . . ?
O5 C5 C6 C7A 7.0(5) . . . . ?
O5 C5 C6 C12 -176.0(4) . . . . ?
N1A Co1A N1A O9A -150.3(3) 27_565 . . . ?
N1A Co1A N1A O9A 32.9(6) 28 . . . ?
N1A Co1A N1A C11A -30.5(6) 27_565 . . . ?
N1A Co1A N1A C11A 152.7(4) 28 . . . ?
N1A C11A C9 C10 -47.4(11) . . . . ?
N1A C11A C9 C8 129.5(11) . . . . ?
O2 C4 O7 Zr1 3.5(6) . . . . ?
C5 C6 C12 C10A -177.0(3) . . . . ?
O9A N1A C11A C11A 152.1(3) . . . 27_565 ?
O9A N1A C11A C9 -61.7(7) . . . . ?
O10A Co1A N1A O9A -59.0(4) . . . . ?
O10A Co1A N1A C11A 60.8(5) . . . . ?
O1 C2 O8 Zr2 -5.3(8) . . . . ?
C11A C11A C9 C10 94.0(8) 27_565 . . . ?
C11A C11A C9 C8 -89.1(10) 27_565 . . . ?
C11 C10 C9 C11A 177.6(9) . . . . ?
C11 C10 C9 C8 0.9(18) . . . . ?
C10 C11 C6 C5 -175.6(10) . . . . ?
C10 C11 C6 C7 3.9(18) . . . . ?
C7 C8 C9 C11A -175.0(15) . . . . ?
C7 C8 C9 C10 2(2) . . . . ?
C8 C7 C6 C5 178.5(13) . . . . ?
C8 C7 C6 C11 -1(2) . . . . ?
C1 C2 O8 Zr2 174.8(7) . . . . ?
C3 C4 O7 Zr1 -176.5(5) . . . . ?
O7B Zr2 O8B Zr1 -5.4(4) 7_665 . . 7_665 ?
O7B Zr2 O8B Zr1 -137.8(5) . . . 7_665 ?
O7B Zr2 O8B Zr1 137.8(5) 7_665 . . . ?
O7B Zr2 O8B Zr1 5.4(4) . . . . ?
Cl1A Co1A N1A O9A 121.0(4) . . . . ?
Cl1A Co1A N1A C11A -119.2(5) . . . . ?
Co1B N1B C1A C1A -22.8(5) . . . 27_565 ?
Co1B N1B C1A C9 -165.2(4) . . . . ?
N1B Co1B N1B O9B -36.4(6) 28 . . . ?
N1B Co1B N1B O9B 146.4(3) 27_565 . . . ?
N1B Co1B N1B C1A -154.3(4) 28 . . . ?
N1B Co1B N1B C1A 28.5(6) 27_565 . . . ?
N1B C1A C9 C8A 29.9(8) . . . . ?
N1B C1A C9 C10A -143.8(5) . . . . ?
O9B N1B C1A C1A -149.4(3) . . . 27_565 ?
O9B N1B C1A C9 68.3(6) . . . . ?
O10B Co1B N1B O9B -115.0(5) 2_565 . . . ?
O10B Co1B N1B O9B -134.5(5) . . . . ?
O10B Co1B N1B C1A 127.1(6) 2_565 . . . ?
O10B Co1B N1B C1A 107.6(5) . . . . ?
C1A C1A C9 C8A -107.2(4) 27_565 . . . ?
C1A C1A C9 C10A 79.1(4) 27_565 . . . ?
Cl1B Co1B N1B O9B 55.2(4) . . . . ?
Cl1B Co1B N1B C1A -62.7(5) . . . . ?
C8A C7A C6 C5 177.0(3) . . . . ?
C8A C7A C6 C12 0.0 . . . . ?
C7A C8A C9 C1A -173.2(5) . . . . ?
C7A C8A C9 C10A 0.0 . . . . ?
C7A C6 C12 C10A 0.0 . . . . ?
C6 C11 C10 C9 -3.9(19) . . . . ?
C6 C7 C8 C9 -2(3) . . . . ?
C6 C12 C10A C9 0.0 . . . . ?
C12 C10A C9 C1A 174.4(4) . . . . ?
C12 C10A C9 C8A 0.0 . . . . ?
C9 C8A C7A C6 0.0 . . . . ?
O8 Zr2 O8B Zr1 22.7(10) . . . 7_665 ?
O8 Zr2 O8B Zr1 165.9(6) . . . . ?

loop_
_smtbx_masks_void_nr
_smtbx_masks_void_average_x
_smtbx_masks_void_average_y
_smtbx_masks_void_average_z
_smtbx_masks_void_volume
_smtbx_masks_void_count_electrons
_smtbx_masks_void_content
1 -0.381 -0.429 -0.906 30921.8 5964.3 ?
